data_4080070
loop_
_publ_author_name
'Fasulo, Meg E.'
'Calimano, Elisa'
'Buchanan, J. Matthew'
'Tilley, T. Don'

_publ_section_title
;
 Multiple Si--H Bond Activations
 bytBu2PCH2CH2PtBu2andtBu2PCH2PtBu2Di(phosphine) Complexes of Rhodium and
 Iridium
;
_journal_issue 4
_journal_name_full Organometallics
_journal_page_first 1016
_journal_paper_doi 10.1021/om300943e
_journal_volume 32
_journal_year 2013
_chemical_formula_sum 'C35 H61 Ge P2 Rh'
_chemical_formula_weight 719.28
_chemical_name_systematic
; 
 ? 
;
_space_group_IT_number 61
_symmetry_cell_setting orthorhombic
_symmetry_space_group_name_Hall '-P 2ac 2ab'
_symmetry_space_group_name_H-M 'P b c a'
_atom_sites_solution_hydrogens geom
_atom_sites_solution_primary direct
_atom_sites_solution_secondary difmap
_audit_creation_method SHELXL-97
_cell_angle_alpha 90.000(0)
_cell_angle_beta 90.000(0)
_cell_angle_gamma 90.000(0)
_cell_formula_units_Z 8
_cell_length_a 16.541(5)
_cell_length_b 19.613(5)
_cell_length_c 21.955(5)
_cell_measurement_reflns_used 9343
_cell_measurement_temperature 100(2)
_cell_measurement_theta_max 25.397
_cell_measurement_theta_min 2.225
_cell_volume 7123(3)
_computing_cell_refinement 'APEX II v.2011.4.1'
_computing_data_collection 'APEX II v.2011.4.1'
_computing_data_reduction 'APEX II v.2011.4.1'
_computing_molecular_graphics ORTEP-32
_computing_publication_material CIFTAB
_computing_structure_refinement 'SHELXL-97 (Sheldrick, 2008)'
_computing_structure_solution 'SHELXS-97 (Sheldrick, 2008)'
_diffrn_ambient_temperature 100(2)
_diffrn_detector_area_resol_mean 8.129
_diffrn_measured_fraction_theta_full 0.997
_diffrn_measured_fraction_theta_max 0.997
_diffrn_measurement_device_type 'APEX-II CCD'
_diffrn_measurement_method '/w and /f scans'
_diffrn_radiation_monochromator graphite
_diffrn_radiation_source 'microfocus sealed tube'
_diffrn_radiation_type MoK\a
_diffrn_radiation_wavelength 0.71069
_diffrn_reflns_av_R_equivalents 0.0413
_diffrn_reflns_av_sigmaI/netI 0.0195
_diffrn_reflns_limit_h_max 19
_diffrn_reflns_limit_h_min -19
_diffrn_reflns_limit_k_max 23
_diffrn_reflns_limit_k_min -23
_diffrn_reflns_limit_l_max 26
_diffrn_reflns_limit_l_min -25
_diffrn_reflns_number 100198
_diffrn_reflns_theta_full 25.42
_diffrn_reflns_theta_max 25.42
_diffrn_reflns_theta_min 1.86
_exptl_absorpt_coefficient_mu 1.419
_exptl_absorpt_correction_T_max 0.9454
_exptl_absorpt_correction_T_min 0.9197
_exptl_absorpt_correction_type multi-scan
_exptl_absorpt_process_details SADABS
_exptl_crystal_colour orange
_exptl_crystal_density_diffrn 1.342
_exptl_crystal_density_method 'not measured'
_exptl_crystal_description block
_exptl_crystal_F_000 3024
_exptl_crystal_size_max 0.06
_exptl_crystal_size_mid 0.04
_exptl_crystal_size_min 0.04
_refine_diff_density_max 0.445
_refine_diff_density_min -0.274
_refine_diff_density_rms 0.066
_refine_ls_extinction_method none
_refine_ls_goodness_of_fit_ref 1.088
_refine_ls_hydrogen_treatment mixed
_refine_ls_matrix_type full
_refine_ls_number_parameters 385
_refine_ls_number_reflns 6552
_refine_ls_number_restraints 0
_refine_ls_restrained_S_all 1.088
_refine_ls_R_factor_all 0.0309
_refine_ls_R_factor_gt 0.0235
_refine_ls_shift/su_max 0.001
_refine_ls_shift/su_mean 0.000
_refine_ls_structure_factor_coef Fsqd
_refine_ls_weighting_details 'calc w=1/[\s^2^(Fo^2^)+(0.0252P)^2^+6.9970P] where P=(Fo^2^+2Fc^2^)/3'
_refine_ls_weighting_scheme calc
_refine_ls_wR_factor_gt 0.0571
_refine_ls_wR_factor_ref 0.0610
_reflns_number_gt 5673
_reflns_number_total 6552
_reflns_threshold_expression >2sigma(I)
_cod_data_source_file om300943e_si_001.cif
_cod_data_source_block shelxl3
_cod_original_sg_symbol_H-M 'P bca'
_cod_database_code 4080070

loop_
_symmetry_equiv_pos_as_xyz
'x, y, z'
'-x+1/2, -y, z+1/2'
'x+1/2, -y+1/2, -z'
'-x, y+1/2, -z+1/2'
'-x, -y, -z'
'x-1/2, y, -z-1/2'
'-x-1/2, y-1/2, z'
'x, -y-1/2, z-1/2'

loop_
_atom_site_label
_atom_site_type_symbol
_atom_site_fract_x
_atom_site_fract_y
_atom_site_fract_z
_atom_site_U_iso_or_equiv
_atom_site_adp_type
_atom_site_occupancy
_atom_site_symmetry_multiplicity
_atom_site_calc_flag
_atom_site_refinement_flags
C1 C 0.15002(13) 0.33776(12) 0.07177(10) 0.0193(5) Uani 1 1 d .
C2 C 0.19985(14) 0.33795(13) 0.01930(10) 0.0253(5) Uani 1 1 d .
C3 C 0.19816(15) 0.39325(14) -0.02015(11) 0.0332(6) Uani 1 1 d .
H3 H 0.2314 0.3927 -0.0543 0.040 Uiso 1 1 calc R
C4 C 0.14892(16) 0.44892(15) -0.01039(12) 0.0363(7) Uani 1 1 d .
C5 C 0.10012(15) 0.44868(13) 0.04067(12) 0.0305(6) Uani 1 1 d .
H5 H 0.0666 0.4859 0.0479 0.037 Uiso 1 1 calc R
C6 C 0.09958(13) 0.39436(12) 0.08182(10) 0.0227(5) Uani 1 1 d .
C7 C 0.25499(15) 0.27886(14) 0.00447(11) 0.0303(6) Uani 1 1 d .
H7A H 0.2235 0.2414 -0.0106 0.045 Uiso 1 1 calc R
H7B H 0.2833 0.2650 0.0406 0.045 Uiso 1 1 calc R
H7C H 0.2933 0.2926 -0.0260 0.045 Uiso 1 1 calc R
C8 C 0.1480(2) 0.50847(17) -0.05373(15) 0.0578(10) Uani 1 1 d .
H8A H 0.1983 0.5327 -0.0508 0.087 Uiso 1 1 calc R
H8B H 0.1043 0.5385 -0.0434 0.087 Uiso 1 1 calc R
H8C H 0.1409 0.4922 -0.0946 0.087 Uiso 1 1 calc R
C9 C 0.04329(15) 0.39848(13) 0.13532(11) 0.0279(6) Uani 1 1 d .
H9A H 0.0045 0.3622 0.1330 0.042 Uiso 1 1 calc R
H9B H 0.0157 0.4415 0.1348 0.042 Uiso 1 1 calc R
H9C H 0.0737 0.3944 0.1724 0.042 Uiso 1 1 calc R
C10 C 0.12280(13) 0.17983(11) 0.07251(10) 0.0200(5) Uani 1 1 d .
C11 C 0.17382(14) 0.12332(12) 0.07008(10) 0.0216(5) Uani 1 1 d .
C12 C 0.15980(15) 0.07018(13) 0.02930(11) 0.0271(5) Uani 1 1 d .
H12 H 0.1942 0.0327 0.0291 0.033 Uiso 1 1 calc R
C13 C 0.09514(16) 0.07244(14) -0.01096(11) 0.0317(6) Uani 1 1 d .
C14 C 0.04332(15) 0.12751(14) -0.00715(11) 0.0310(6) Uani 1 1 d .
H14 H -0.0013 0.1290 -0.0329 0.037 Uiso 1 1 calc R
C15 C 0.05508(14) 0.18088(12) 0.03365(10) 0.0235(5) Uani 1 1 d .
C16 C 0.24673(16) 0.11950(13) 0.11072(11) 0.0234(5) Uani 1 1 d .
C17 C 0.08276(18) 0.01676(15) -0.05730(13) 0.0444(7) Uani 1 1 d .
H17A H 0.0260 0.0074 -0.0613 0.067 Uiso 1 1 calc R
H17B H 0.1103 -0.0238 -0.0442 0.067 Uiso 1 1 calc R
H17C H 0.1041 0.0311 -0.0959 0.067 Uiso 1 1 calc R
C18 C -0.00501(14) 0.23869(13) 0.03512(11) 0.0293(6) Uani 1 1 d .
H18A H 0.0178 0.2779 0.0153 0.044 Uiso 1 1 calc R
H18B H -0.0175 0.2498 0.0766 0.044 Uiso 1 1 calc R
H18C H -0.0535 0.2252 0.0143 0.044 Uiso 1 1 calc R
C19 C 0.34825(14) 0.38891(12) 0.19129(11) 0.0223(5) Uani 1 1 d .
C20 C 0.37105(16) 0.37485(13) 0.12482(11) 0.0303(6) Uani 1 1 d .
H20A H 0.3273 0.3517 0.1049 0.046 Uiso 1 1 calc R
H20B H 0.4186 0.3468 0.1235 0.046 Uiso 1 1 calc R
H20C H 0.3815 0.4172 0.1044 0.046 Uiso 1 1 calc R
C21 C 0.27793(15) 0.43926(13) 0.18892(12) 0.0315(6) Uani 1 1 d .
H21A H 0.2928 0.4778 0.1644 0.047 Uiso 1 1 calc R
H21B H 0.2652 0.4543 0.2294 0.047 Uiso 1 1 calc R
H21C H 0.2315 0.4173 0.1714 0.047 Uiso 1 1 calc R
C22 C 0.42074(16) 0.42272(13) 0.22251(13) 0.0358(6) Uani 1 1 d .
H22A H 0.4322 0.4655 0.2030 0.054 Uiso 1 1 calc R
H22B H 0.4670 0.3934 0.2194 0.054 Uiso 1 1 calc R
H22C H 0.4084 0.4305 0.2647 0.054 Uiso 1 1 calc R
C23 C 0.25608(14) 0.32681(12) 0.29890(10) 0.0231(5) Uani 1 1 d .
C24 C 0.16997(14) 0.34870(13) 0.28132(11) 0.0286(6) Uani 1 1 d .
H24A H 0.1457 0.3140 0.2565 0.043 Uiso 1 1 calc R
H24B H 0.1722 0.3907 0.2590 0.043 Uiso 1 1 calc R
H24C H 0.1383 0.3550 0.3175 0.043 Uiso 1 1 calc R
C25 C 0.29494(16) 0.38142(15) 0.33925(12) 0.0361(6) Uani 1 1 d .
H25A H 0.2643 0.3861 0.3761 0.054 Uiso 1 1 calc R
H25B H 0.2956 0.4242 0.3179 0.054 Uiso 1 1 calc R
H25C H 0.3493 0.3682 0.3490 0.054 Uiso 1 1 calc R
C26 C 0.24741(16) 0.26222(14) 0.33636(11) 0.0304(6) Uani 1 1 d .
H26A H 0.2994 0.2488 0.3516 0.046 Uiso 1 1 calc R
H26B H 0.2259 0.2265 0.3113 0.046 Uiso 1 1 calc R
H26C H 0.2115 0.2705 0.3699 0.046 Uiso 1 1 calc R
C27 C 0.41177(13) 0.26357(11) 0.25883(10) 0.0194(5) Uani 1 1 d .
H27A H 0.4604 0.2880 0.2471 0.023 Uiso 1 1 calc R
H27B H 0.4103 0.2576 0.3027 0.023 Uiso 1 1 calc R
C28 C 0.40051(14) 0.10922(12) 0.27519(11) 0.0257(5) Uani 1 1 d .
C29 C 0.31599(17) 0.10280(14) 0.30331(12) 0.0359(6) Uani 1 1 d .
H29A H 0.3122 0.0607 0.3254 0.054 Uiso 1 1 calc R
H29B H 0.2761 0.1034 0.2716 0.054 Uiso 1 1 calc R
H29C H 0.3067 0.1403 0.3306 0.054 Uiso 1 1 calc R
C30 C 0.46175(18) 0.12017(14) 0.32603(12) 0.0397(7) Uani 1 1 d .
H30A H 0.4608 0.0818 0.3532 0.060 Uiso 1 1 calc R
H30B H 0.4483 0.1608 0.3481 0.060 Uiso 1 1 calc R
H30C H 0.5148 0.1248 0.3088 0.060 Uiso 1 1 calc R
C31 C 0.41603(16) 0.04106(13) 0.24334(12) 0.0328(6) Uani 1 1 d .
H31A H 0.4701 0.0405 0.2274 0.049 Uiso 1 1 calc R
H31B H 0.3781 0.0354 0.2106 0.049 Uiso 1 1 calc R
H31C H 0.4097 0.0045 0.2721 0.049 Uiso 1 1 calc R
C32 C 0.49330(14) 0.17025(12) 0.16733(11) 0.0253(5) Uani 1 1 d .
C33 C 0.57118(15) 0.15199(14) 0.20204(13) 0.0358(6) Uani 1 1 d .
H33A H 0.6158 0.1508 0.1741 0.054 Uiso 1 1 calc R
H33B H 0.5651 0.1081 0.2208 0.054 Uiso 1 1 calc R
H33C H 0.5812 0.1857 0.2329 0.054 Uiso 1 1 calc R
C34 C 0.47633(16) 0.11621(14) 0.11813(12) 0.0352(6) Uani 1 1 d .
H34A H 0.4287 0.1287 0.0958 0.053 Uiso 1 1 calc R
H34B H 0.4682 0.0727 0.1371 0.053 Uiso 1 1 calc R
H34C H 0.5215 0.1136 0.0908 0.053 Uiso 1 1 calc R
C35 C 0.50710(15) 0.23674(13) 0.13292(11) 0.0291(6) Uani 1 1 d .
H35A H 0.5512 0.2312 0.1049 0.044 Uiso 1 1 calc R
H35B H 0.5197 0.2724 0.1613 0.044 Uiso 1 1 calc R
H35C H 0.4590 0.2486 0.1108 0.044 Uiso 1 1 calc R
P1 P 0.31746(3) 0.30443(3) 0.22841(2) 0.01707(12) Uani 1 1 d .
P2 P 0.39960(3) 0.18117(3) 0.21672(3) 0.01846(13) Uani 1 1 d .
Ge1 Ge 0.154309(13) 0.257148(12) 0.126945(9) 0.01502(7) Uani 1 1 d .
Rh1 Rh 0.280551(10) 0.216532(9) 0.171916(7) 0.01522(6) Uani 1 1 d .
H1 H 0.0847(14) 0.2652(12) 0.1630(10) 0.023(6) Uiso 1 1 d .
H101 H 0.2845(14) 0.1523(13) 0.0981(10) 0.020(6) Uiso 1 1 d .
H100 H 0.2298(14) 0.1264(13) 0.1550(12) 0.027(7) Uiso 1 1 d .
H102 H 0.2767(15) 0.0797(14) 0.1046(11) 0.029(7) Uiso 1 1 d .

loop_
_atom_site_aniso_label
_atom_site_aniso_U_11
_atom_site_aniso_U_22
_atom_site_aniso_U_33
_atom_site_aniso_U_23
_atom_site_aniso_U_13
_atom_site_aniso_U_12
C1 0.0179(11) 0.0215(12) 0.0185(11) 0.0031(9) -0.0050(9) -0.0032(9)
C2 0.0203(12) 0.0374(15) 0.0183(11) 0.0035(10) -0.0029(9) -0.0051(10)
C3 0.0287(14) 0.0477(18) 0.0234(13) 0.0133(12) -0.0037(10) -0.0122(13)
C4 0.0344(15) 0.0386(17) 0.0358(15) 0.0185(12) -0.0153(12) -0.0172(13)
C5 0.0289(14) 0.0205(13) 0.0419(15) 0.0066(11) -0.0154(12) -0.0027(11)
C6 0.0196(12) 0.0224(13) 0.0261(12) 0.0035(10) -0.0091(9) -0.0035(10)
C7 0.0258(13) 0.0457(17) 0.0195(12) -0.0019(11) 0.0041(10) -0.0016(12)
C8 0.054(2) 0.056(2) 0.064(2) 0.0384(17) -0.0206(17) -0.0185(16)
C9 0.0287(14) 0.0220(13) 0.0330(14) -0.0003(10) -0.0030(11) 0.0078(11)
C10 0.0208(12) 0.0217(13) 0.0176(11) -0.0012(9) -0.0003(9) -0.0054(10)
C11 0.0228(12) 0.0215(13) 0.0205(11) -0.0019(9) -0.0020(9) -0.0037(10)
C12 0.0277(13) 0.0254(14) 0.0282(13) -0.0072(10) 0.0001(10) -0.0015(11)
C13 0.0345(15) 0.0336(15) 0.0269(13) -0.0101(11) -0.0042(11) -0.0085(12)
C14 0.0301(14) 0.0388(16) 0.0242(13) -0.0044(11) -0.0112(10) -0.0073(12)
C15 0.0207(12) 0.0297(14) 0.0202(11) 0.0011(10) -0.0029(9) -0.0043(10)
C16 0.0270(13) 0.0150(13) 0.0282(13) -0.0060(10) -0.0051(11) 0.0010(11)
C17 0.0487(18) 0.0465(19) 0.0381(16) -0.0206(13) -0.0106(13) -0.0053(14)
C18 0.0230(13) 0.0384(16) 0.0265(13) -0.0017(11) -0.0083(10) -0.0011(11)
C19 0.0223(12) 0.0169(12) 0.0278(12) 0.0015(9) -0.0050(10) -0.0013(10)
C20 0.0317(14) 0.0254(14) 0.0339(14) 0.0075(11) 0.0039(11) -0.0037(11)
C21 0.0323(14) 0.0199(14) 0.0423(15) 0.0020(11) -0.0029(12) 0.0018(11)
C22 0.0347(15) 0.0258(15) 0.0468(16) 0.0056(12) -0.0103(12) -0.0104(12)
C23 0.0230(12) 0.0265(14) 0.0198(11) -0.0063(10) -0.0002(9) 0.0013(10)
C24 0.0261(13) 0.0321(15) 0.0275(13) -0.0062(11) 0.0028(10) 0.0026(11)
C25 0.0341(15) 0.0438(17) 0.0305(14) -0.0171(12) -0.0031(11) -0.0017(13)
C26 0.0278(13) 0.0409(16) 0.0227(13) 0.0037(11) 0.0027(10) 0.0012(12)
C27 0.0183(11) 0.0191(12) 0.0208(11) -0.0007(9) -0.0050(9) -0.0011(9)
C28 0.0294(13) 0.0175(13) 0.0301(13) 0.0056(10) -0.0101(10) -0.0011(10)
C29 0.0419(16) 0.0312(16) 0.0348(14) 0.0118(12) 0.0028(12) 0.0014(12)
C30 0.0539(18) 0.0285(15) 0.0367(15) 0.0128(12) -0.0204(13) -0.0086(13)
C31 0.0315(14) 0.0191(13) 0.0478(16) 0.0028(11) -0.0088(12) 0.0001(11)
C32 0.0186(12) 0.0249(14) 0.0323(13) -0.0045(10) -0.0009(10) 0.0026(10)
C33 0.0208(13) 0.0346(16) 0.0519(17) 0.0042(13) -0.0044(12) 0.0009(11)
C34 0.0308(15) 0.0360(16) 0.0388(15) -0.0110(12) 0.0045(12) 0.0038(12)
C35 0.0248(13) 0.0334(15) 0.0290(13) -0.0021(11) 0.0038(10) 0.0011(11)
P1 0.0174(3) 0.0156(3) 0.0182(3) -0.0018(2) -0.0027(2) -0.0007(2)
P2 0.0182(3) 0.0160(3) 0.0212(3) -0.0010(2) -0.0049(2) 0.0003(2)
Ge1 0.01453(12) 0.01661(13) 0.01393(12) -0.00042(9) -0.00148(9) 0.00013(9)
Rh1 0.01528(10) 0.01425(10) 0.01613(9) -0.00145(6) -0.00328(6) -0.00047(7)

loop_
_atom_type_symbol
_atom_type_description
_atom_type_scat_dispersion_real
_atom_type_scat_dispersion_imag
_atom_type_scat_source
C C 0.0033 0.0016 'International Tables Vol C Tables 4.2.6.8 and 6.1.1.4'
H H 0.0000 0.0000 'International Tables Vol C Tables 4.2.6.8 and 6.1.1.4'
P P 0.1023 0.0942 'International Tables Vol C Tables 4.2.6.8 and 6.1.1.4'
Ge Ge 0.1547 1.8001 'International Tables Vol C Tables 4.2.6.8 and 6.1.1.4'
Rh Rh -1.1178 0.9187 'International Tables Vol C Tables 4.2.6.8 and 6.1.1.4'

loop_
_geom_angle_atom_site_label_1
_geom_angle_atom_site_label_2
_geom_angle_atom_site_label_3
_geom_angle
C6 C1 C2 118.1(2)
C6 C1 Ge1 123.50(16)
C2 C1 Ge1 118.41(17)
C3 C2 C1 119.9(2)
C3 C2 C7 118.5(2)
C1 C2 C7 121.6(2)
C4 C3 C2 122.2(2)
C4 C3 H3 118.9
C2 C3 H3 118.9
C3 C4 C5 117.9(2)
C3 C4 C8 121.4(3)
C5 C4 C8 120.6(3)
C4 C5 C6 122.1(2)
C4 C5 H5 119.0
C6 C5 H5 119.0
C5 C6 C1 119.8(2)
C5 C6 C9 118.0(2)
C1 C6 C9 122.2(2)
C2 C7 H7A 109.5
C2 C7 H7B 109.5
H7A C7 H7B 109.5
C2 C7 H7C 109.5
H7A C7 H7C 109.5
H7B C7 H7C 109.5
C4 C8 H8A 109.5
C4 C8 H8B 109.5
H8A C8 H8B 109.5
C4 C8 H8C 109.5
H8A C8 H8C 109.5
H8B C8 H8C 109.5
C6 C9 H9A 109.5
C6 C9 H9B 109.5
H9A C9 H9B 109.5
C6 C9 H9C 109.5
H9A C9 H9C 109.5
H9B C9 H9C 109.5
C11 C10 C15 118.0(2)
C11 C10 Ge1 117.90(16)
C15 C10 Ge1 123.94(17)
C12 C11 C10 121.2(2)
C12 C11 C16 118.6(2)
C10 C11 C16 120.2(2)
C13 C12 C11 120.9(2)
C13 C12 H12 119.6
C11 C12 H12 119.6
C14 C13 C12 117.7(2)
C14 C13 C17 121.6(2)
C12 C13 C17 120.8(2)
C13 C14 C15 122.7(2)
C13 C14 H14 118.6
C15 C14 H14 118.6
C14 C15 C10 119.4(2)
C14 C15 C18 119.2(2)
C10 C15 C18 121.5(2)
C11 C16 Rh1 118.75(16)
C11 C16 H101 108.9(14)
Rh1 C16 H101 57.7(14)
C11 C16 H100 109.8(14)
Rh1 C16 H100 54.9(14)
H101 C16 H100 112(2)
C11 C16 H102 112.5(15)
Rh1 C16 H102 128.3(15)
H101 C16 H102 100(2)
H100 C16 H102 113(2)
C13 C17 H17A 109.5
C13 C17 H17B 109.5
H17A C17 H17B 109.5
C13 C17 H17C 109.5
H17A C17 H17C 109.5
H17B C17 H17C 109.5
C15 C18 H18A 109.5
C15 C18 H18B 109.5
H18A C18 H18B 109.5
C15 C18 H18C 109.5
H18A C18 H18C 109.5
H18B C18 H18C 109.5
C21 C19 C22 109.4(2)
C21 C19 C20 105.7(2)
C22 C19 C20 108.1(2)
C21 C19 P1 111.81(16)
C22 C19 P1 113.09(16)
C20 C19 P1 108.37(16)
C19 C20 H20A 109.5
C19 C20 H20B 109.5
H20A C20 H20B 109.5
C19 C20 H20C 109.5
H20A C20 H20C 109.5
H20B C20 H20C 109.5
C19 C21 H21A 109.5
C19 C21 H21B 109.5
H21A C21 H21B 109.5
C19 C21 H21C 109.5
H21A C21 H21C 109.5
H21B C21 H21C 109.5
C19 C22 H22A 109.5
C19 C22 H22B 109.5
H22A C22 H22B 109.5
C19 C22 H22C 109.5
H22A C22 H22C 109.5
H22B C22 H22C 109.5
C26 C23 C25 108.1(2)
C26 C23 C24 106.4(2)
C25 C23 C24 109.8(2)
C26 C23 P1 107.39(16)
C25 C23 P1 114.07(17)
C24 C23 P1 110.78(15)
C23 C24 H24A 109.5
C23 C24 H24B 109.5
H24A C24 H24B 109.5
C23 C24 H24C 109.5
H24A C24 H24C 109.5
H24B C24 H24C 109.5
C23 C25 H25A 109.5
C23 C25 H25B 109.5
H25A C25 H25B 109.5
C23 C25 H25C 109.5
H25A C25 H25C 109.5
H25B C25 H25C 109.5
C23 C26 H26A 109.5
C23 C26 H26B 109.5
H26A C26 H26B 109.5
C23 C26 H26C 109.5
H26A C26 H26C 109.5
H26B C26 H26C 109.5
P2 C27 P1 95.94(10)
P2 C27 H27A 112.6
P1 C27 H27A 112.6
P2 C27 H27B 112.6
P1 C27 H27B 112.6
H27A C27 H27B 110.1
C30 C28 C31 110.3(2)
C30 C28 C29 108.8(2)
C31 C28 C29 105.4(2)
C30 C28 P2 113.21(17)
C31 C28 P2 109.87(17)
C29 C28 P2 108.93(16)
C28 C29 H29A 109.5
C28 C29 H29B 109.5
H29A C29 H29B 109.5
C28 C29 H29C 109.5
H29A C29 H29C 109.5
H29B C29 H29C 109.5
C28 C30 H30A 109.5
C28 C30 H30B 109.5
H30A C30 H30B 109.5
C28 C30 H30C 109.5
H30A C30 H30C 109.5
H30B C30 H30C 109.5
C28 C31 H31A 109.5
C28 C31 H31B 109.5
H31A C31 H31B 109.5
C28 C31 H31C 109.5
H31A C31 H31C 109.5
H31B C31 H31C 109.5
C35 C32 C33 108.6(2)
C35 C32 C34 105.6(2)
C33 C32 C34 109.9(2)
C35 C32 P2 107.93(16)
C33 C32 P2 115.19(17)
C34 C32 P2 109.20(17)
C32 C33 H33A 109.5
C32 C33 H33B 109.5
H33A C33 H33B 109.5
C32 C33 H33C 109.5
H33A C33 H33C 109.5
H33B C33 H33C 109.5
C32 C34 H34A 109.5
C32 C34 H34B 109.5
H34A C34 H34B 109.5
C32 C34 H34C 109.5
H34A C34 H34C 109.5
H34B C34 H34C 109.5
C32 C35 H35A 109.5
C32 C35 H35B 109.5
H35A C35 H35B 109.5
C32 C35 H35C 109.5
H35A C35 H35C 109.5
H35B C35 H35C 109.5
C27 P1 C23 104.63(10)
C27 P1 C19 107.45(10)
C23 P1 C19 106.77(11)
C27 P1 Rh1 95.52(7)
C23 P1 Rh1 119.28(8)
C19 P1 Rh1 120.63(8)
C27 P2 C32 106.91(10)
C27 P2 C28 107.77(10)
C32 P2 C28 107.08(11)
C27 P2 Rh1 92.45(7)
C32 P2 Rh1 119.06(8)
C28 P2 Rh1 121.05(8)
C1 Ge1 C10 103.24(9)
C1 Ge1 Rh1 122.32(6)
C10 Ge1 Rh1 102.53(7)
C1 Ge1 H1 102.9(10)
C10 Ge1 H1 102.0(10)
Rh1 Ge1 H1 120.6(9)
P1 Rh1 P2 76.08(2)
P1 Rh1 C16 177.42(6)
P2 Rh1 C16 101.51(6)
P1 Rh1 Ge1 102.04(2)
P2 Rh1 Ge1 178.063(17)
C16 Rh1 Ge1 80.38(6)
P1 Rh1 H101 155.9(7)
P2 Rh1 H101 97.2(6)
C16 Rh1 H101 22.7(7)
Ge1 Rh1 H101 84.7(6)
P1 Rh1 H100 156.0(8)
P2 Rh1 H100 99.9(7)
C16 Rh1 H100 24.8(7)
Ge1 Rh1 H100 81.6(7)
H101 Rh1 H100 47.3(10)

loop_
_geom_bond_atom_site_label_1
_geom_bond_atom_site_label_2
_geom_bond_distance
C1 C6 1.406(3)
C1 C2 1.416(3)
C1 Ge1 1.993(2)
C2 C3 1.388(3)
C2 C7 1.510(4)
C3 C4 1.379(4)
C3 H3 0.9300
C4 C5 1.381(4)
C4 C8 1.507(4)
C5 C6 1.397(3)
C5 H5 0.9300
C6 C9 1.501(3)
C7 H7A 0.9600
C7 H7B 0.9600
C7 H7C 0.9600
C8 H8A 0.9600
C8 H8B 0.9600
C8 H8C 0.9600
C9 H9A 0.9600
C9 H9B 0.9600
C9 H9C 0.9600
C10 C11 1.394(3)
C10 C15 1.408(3)
C10 Ge1 2.000(2)
C11 C12 1.393(3)
C11 C16 1.502(3)
C12 C13 1.388(3)
C12 H12 0.9300
C13 C14 1.381(4)
C13 C17 1.507(3)
C14 C15 1.391(3)
C14 H14 0.9300
C15 C18 1.508(3)
C16 Rh1 2.396(2)
C16 H101 0.94(2)
C16 H100 1.02(3)
C16 H102 0.93(3)
C17 H17A 0.9600
C17 H17B 0.9600
C17 H17C 0.9600
C18 H18A 0.9600
C18 H18B 0.9600
C18 H18C 0.9600
C19 C21 1.527(3)
C19 C22 1.532(3)
C19 C20 1.532(3)
C19 P1 1.915(2)
C20 H20A 0.9600
C20 H20B 0.9600
C20 H20C 0.9600
C21 H21A 0.9600
C21 H21B 0.9600
C21 H21C 0.9600
C22 H22A 0.9600
C22 H22B 0.9600
C22 H22C 0.9600
C23 C26 1.517(4)
C23 C25 1.531(3)
C23 C24 1.537(3)
C23 P1 1.902(2)
C24 H24A 0.9600
C24 H24B 0.9600
C24 H24C 0.9600
C25 H25A 0.9600
C25 H25B 0.9600
C25 H25C 0.9600
C26 H26A 0.9600
C26 H26B 0.9600
C26 H26C 0.9600
C27 P2 1.873(2)
C27 P1 1.877(2)
C27 H27A 0.9700
C27 H27B 0.9700
C28 C30 1.523(3)
C28 C31 1.530(3)
C28 C29 1.533(4)
C28 P2 1.908(2)
C29 H29A 0.9600
C29 H29B 0.9600
C29 H29C 0.9600
C30 H30A 0.9600
C30 H30B 0.9600
C30 H30C 0.9600
C31 H31A 0.9600
C31 H31B 0.9600
C31 H31C 0.9600
C32 C35 1.524(4)
C32 C33 1.539(3)
C32 C34 1.539(3)
C32 P2 1.904(2)
C33 H33A 0.9600
C33 H33B 0.9600
C33 H33C 0.9600
C34 H34A 0.9600
C34 H34B 0.9600
C34 H34C 0.9600
C35 H35A 0.9600
C35 H35B 0.9600
C35 H35C 0.9600
P1 Rh1 2.2098(7)
P2 Rh1 2.3079(8)
Ge1 Rh1 2.4433(6)
Ge1 H1 1.41(2)
Rh1 H101 2.05(2)
Rh1 H100 1.99(2)

loop_
_geom_torsion_atom_site_label_1
_geom_torsion_atom_site_label_2
_geom_torsion_atom_site_label_3
_geom_torsion_atom_site_label_4
_geom_torsion
C6 C1 C2 C3 0.4(3)
Ge1 C1 C2 C3 179.85(18)
C6 C1 C2 C7 -179.1(2)
Ge1 C1 C2 C7 0.3(3)
C1 C2 C3 C4 -0.3(4)
C7 C2 C3 C4 179.3(2)
C2 C3 C4 C5 0.1(4)
C2 C3 C4 C8 179.9(2)
C3 C4 C5 C6 0.0(4)
C8 C4 C5 C6 -179.9(2)
C4 C5 C6 C1 0.1(3)
C4 C5 C6 C9 -178.9(2)
C2 C1 C6 C5 -0.3(3)
Ge1 C1 C6 C5 -179.76(16)
C2 C1 C6 C9 178.7(2)
Ge1 C1 C6 C9 -0.7(3)
C15 C10 C11 C12 1.7(3)
Ge1 C10 C11 C12 -174.25(17)
C15 C10 C11 C16 -179.8(2)
Ge1 C10 C11 C16 4.2(3)
C10 C11 C12 C13 1.1(4)
C16 C11 C12 C13 -177.4(2)
C11 C12 C13 C14 -3.0(4)
C11 C12 C13 C17 176.6(2)
C12 C13 C14 C15 2.1(4)
C17 C13 C14 C15 -177.5(2)
C13 C14 C15 C10 0.7(4)
C13 C14 C15 C18 -179.4(2)
C11 C10 C15 C14 -2.6(3)
Ge1 C10 C15 C14 173.13(18)
C11 C10 C15 C18 177.5(2)
Ge1 C10 C15 C18 -6.7(3)
C12 C11 C16 Rh1 172.46(17)
C10 C11 C16 Rh1 -6.1(3)
P2 C27 P1 C23 122.51(11)
P2 C27 P1 C19 -124.24(10)
P2 C27 P1 Rh1 0.30(9)
C26 C23 P1 C27 -53.71(18)
C25 C23 P1 C27 66.0(2)
C24 C23 P1 C27 -169.47(17)
C26 C23 P1 C19 -167.44(16)
C25 C23 P1 C19 -47.7(2)
C24 C23 P1 C19 76.80(18)
C26 C23 P1 Rh1 51.39(18)
C25 C23 P1 Rh1 171.11(15)
C24 C23 P1 Rh1 -64.38(19)
C21 C19 P1 C27 -156.18(17)
C22 C19 P1 C27 -32.2(2)
C20 C19 P1 C27 87.66(17)
C21 C19 P1 C23 -44.39(19)
C22 C19 P1 C23 79.6(2)
C20 C19 P1 C23 -160.54(16)
C21 C19 P1 Rh1 96.16(17)
C22 C19 P1 Rh1 -139.88(16)
C20 C19 P1 Rh1 -20.00(19)
P1 C27 P2 C32 121.13(11)
P1 C27 P2 C28 -124.05(11)
P1 C27 P2 Rh1 -0.28(8)
C35 C32 P2 C27 -48.83(18)
C33 C32 P2 C27 72.7(2)
C34 C32 P2 C27 -163.14(17)
C35 C32 P2 C28 -164.11(16)
C33 C32 P2 C28 -42.6(2)
C34 C32 P2 C28 81.58(19)
C35 C32 P2 Rh1 53.89(18)
C33 C32 P2 Rh1 175.42(15)
C34 C32 P2 Rh1 -60.42(19)
C30 C28 P2 C27 -39.5(2)
C31 C28 P2 C27 -163.26(16)
C29 C28 P2 C27 81.76(18)
C30 C28 P2 C32 75.2(2)
C31 C28 P2 C32 -48.55(19)
C29 C28 P2 C32 -163.53(17)
C30 C28 P2 Rh1 -143.69(17)
C31 C28 P2 Rh1 92.53(17)
C29 C28 P2 Rh1 -22.4(2)
C6 C1 Ge1 C10 120.45(19)
C2 C1 Ge1 C10 -58.98(19)
C6 C1 Ge1 Rh1 -125.18(16)
C2 C1 Ge1 Rh1 55.39(19)
C11 C10 Ge1 C1 127.33(18)
C15 C10 Ge1 C1 -48.4(2)
C11 C10 Ge1 Rh1 -0.62(18)
C15 C10 Ge1 Rh1 -176.36(17)
C27 P1 Rh1 P2 -0.25(7)
C23 P1 Rh1 P2 -110.44(9)
C19 P1 Rh1 P2 113.79(9)
C27 P1 Rh1 C16 -21.6(15)
C23 P1 Rh1 C16 -131.8(15)
C19 P1 Rh1 C16 92.4(15)
C27 P1 Rh1 Ge1 179.27(7)
C23 P1 Rh1 Ge1 69.08(9)
C19 P1 Rh1 Ge1 -66.69(9)
C27 P2 Rh1 P1 0.25(7)
C32 P2 Rh1 P1 -110.67(9)
C28 P2 Rh1 P1 112.73(9)
C27 P2 Rh1 C16 179.29(10)
C32 P2 Rh1 C16 68.37(11)
C28 P2 Rh1 C16 -68.23(11)
C27 P2 Rh1 Ge1 -13.9(5)
C32 P2 Rh1 Ge1 -124.8(5)
C28 P2 Rh1 Ge1 98.6(5)
C11 C16 Rh1 P1 -155.1(13)
C11 C16 Rh1 P2 -176.25(17)
C11 C16 Rh1 Ge1 4.20(17)
C1 Ge1 Rh1 P1 62.67(8)
C10 Ge1 Rh1 P1 177.40(6)
C1 Ge1 Rh1 P2 76.7(5)
C10 Ge1 Rh1 P2 -168.6(5)
C1 Ge1 Rh1 C16 -116.39(10)
C10 Ge1 Rh1 C16 -1.67(9)
